data_2241586
loop_
_publ_author_name
'Harrison, William T. A.'
'Plater, M. John'
'Yin, Lee J.'

_publ_section_title
;
 Investigations of new potential photo-acid generators: crystal structures
 of 2-[(<i>E</i>)-2-phenylethenyl]phenol (orthorhombic polymorph) and
 (2<i>E</i>)-3-(2-bromophenyl)-2-phenylprop-2-enoic acid
;
_journal_coeditor_code SU5278
_journal_issue 3
_journal_name_full 'Acta Crystallographica Section E'
_journal_page_first 407
_journal_page_last 411
_journal_paper_doi 10.1107/S2056989016002942
_journal_volume 72
_journal_year 2016
_chemical_formula_iupac 'C15 H11 Br O2'
_chemical_formula_moiety 'C15 H11 Br O2'
_chemical_formula_sum 'C15 H11 Br O2'
_chemical_formula_weight 303.15
_chemical_name_systematic
;
(2<i>E</i>)-3-(2-Bromophenyl)-2-phenylprop-2-enoic acid
;
_space_group_IT_number 14
_symmetry_cell_setting monoclinic
_symmetry_space_group_name_Hall '-P 2yn'
_symmetry_space_group_name_H-M 'P 1 21/n 1'
_atom_sites_solution_hydrogens geom
_atom_sites_solution_primary direct
_atom_sites_solution_secondary difmap
_audit_creation_method SHELXL-97
_cell_angle_alpha 90.00
_cell_angle_beta 106.0640(10)
_cell_angle_gamma 90.00
_cell_formula_units_Z 8
_cell_length_a 13.8900(10)
_cell_length_b 10.9048(8)
_cell_length_c 17.8121(10)
_cell_measurement_reflns_used 30565
_cell_measurement_temperature 100(2)
_cell_measurement_theta_max 27.5
_cell_measurement_theta_min 2.2
_cell_volume 2592.6(3)
_computing_cell_refinement
;
CrystalClear (Rigaku, 2010)
;
_computing_data_collection
;
CrystalClear (Rigaku, 2010)
;
_computing_data_reduction
;
CrystalClear (Rigaku, 2010)
;
_computing_molecular_graphics
;
ORTEP-3 for Windows (Farrugia, 2012) and ATOMS (Dowty, 1999)
;
_computing_publication_material
;
SHELXL97 (Sheldrick, 2008)
;
_computing_structure_refinement
;
SHELXL97 (Sheldrick, 2008)
;
_computing_structure_solution
;
SHELXS97 (Sheldrick, 2008)
;
_diffrn_ambient_temperature 100(2)
_diffrn_measured_fraction_theta_full 0.995
_diffrn_measured_fraction_theta_max 0.995
_diffrn_measurement_device_type 'Rigaku CCD'
_diffrn_measurement_method \w
_diffrn_radiation_monochromator graphite
_diffrn_radiation_source 'fine-focus sealed tube'
_diffrn_radiation_type MoK\a
_diffrn_radiation_wavelength 0.71073
_diffrn_reflns_av_R_equivalents 0.0345
_diffrn_reflns_av_sigmaI/netI 0.0203
_diffrn_reflns_limit_h_max 18
_diffrn_reflns_limit_h_min -17
_diffrn_reflns_limit_k_max 14
_diffrn_reflns_limit_k_min -13
_diffrn_reflns_limit_l_max 23
_diffrn_reflns_limit_l_min -22
_diffrn_reflns_number 31964
_diffrn_reflns_theta_full 27.51
_diffrn_reflns_theta_max 27.51
_diffrn_reflns_theta_min 2.18
_diffrn_standards_decay_% 0
_exptl_absorpt_coefficient_mu 3.161
_exptl_absorpt_correction_T_max 0.8090
_exptl_absorpt_correction_T_min 0.5850
_exptl_absorpt_correction_type multi-scan
_exptl_absorpt_process_details
;
(SADABS; Sheldrick, 2004)
;
_exptl_crystal_colour colourless
_exptl_crystal_density_diffrn 1.553
_exptl_crystal_density_method 'not measured'
_exptl_crystal_description rod
_exptl_crystal_F_000 1216
_exptl_crystal_size_max 0.19
_exptl_crystal_size_mid 0.07
_exptl_crystal_size_min 0.07
_refine_diff_density_max 0.564
_refine_diff_density_min -0.742
_refine_ls_extinction_method none
_refine_ls_goodness_of_fit_ref 1.038
_refine_ls_hydrogen_treatment mixed
_refine_ls_matrix_type full
_refine_ls_number_parameters 331
_refine_ls_number_reflns 5922
_refine_ls_number_restraints 0
_refine_ls_restrained_S_all 1.038
_refine_ls_R_factor_all 0.0289
_refine_ls_R_factor_gt 0.0245
_refine_ls_shift/su_max 0.001
_refine_ls_shift/su_mean 0.000
_refine_ls_structure_factor_coef Fsqd
_refine_ls_weighting_details 'calc w=1/[\s^2^(Fo^2^)+(0.0335P)^2^+1.1714P] where P=(Fo^2^+2Fc^2^)/3'
_refine_ls_weighting_scheme calc
_refine_ls_wR_factor_gt 0.0615
_refine_ls_wR_factor_ref 0.0634
_reflns_number_gt 5297
_reflns_number_total 5922
_reflns_threshold_expression I>2\s(I)
_cod_data_source_file su5278sup1.cif
_cod_data_source_block II
_cod_original_sg_symbol_H-M 'P 21/n'
_cod_database_code 2241586

loop_
_symmetry_equiv_pos_as_xyz
'x, y, z'
'-x+1/2, y+1/2, -z+1/2'
'-x, -y, -z'
'x-1/2, -y-1/2, z-1/2'

loop_
_atom_site_type_symbol
_atom_site_label
_atom_site_fract_x
_atom_site_fract_y
_atom_site_fract_z
_atom_site_U_iso_or_equiv
_atom_site_adp_type
_atom_site_calc_flag
_atom_site_refinement_flags
_atom_site_occupancy
_atom_site_symmetry_multiplicity
C C1 0.18672(11) 0.20670(14) 0.33555(9) 0.0171(3) Uani d . 1 1
C C2 0.21064(12) 0.11955(16) 0.39459(9) 0.0208(3) Uani d . 1 1
H H2 0.2476 0.1419 0.4461 0.025 Uiso calc R 1 1
C C3 0.17974(12) -0.00082(16) 0.37725(10) 0.0228(3) Uani d . 1 1
H H3 0.1954 -0.0614 0.4171 0.027 Uiso calc R 1 1
C C4 0.12604(12) -0.03303(16) 0.30185(10) 0.0223(3) Uani d . 1 1
H H4 0.1064 -0.1158 0.2899 0.027 Uiso calc R 1 1
C C5 0.10111(12) 0.05592(15) 0.24394(9) 0.0206(3) Uani d . 1 1
H H5 0.0632 0.0334 0.1928 0.025 Uiso calc R 1 1
C C6 0.13072(11) 0.17808(15) 0.25938(9) 0.0171(3) Uani d . 1 1
C C7 0.10814(12) 0.27030(14) 0.19619(9) 0.0177(3) Uani d . 1 1
H H7 0.1615 0.3221 0.1923 0.021 Uiso calc R 1 1
C C8 0.01866(11) 0.28748(14) 0.14364(8) 0.0156(3) Uani d . 1 1
C C9 0.01101(11) 0.37744(14) 0.07944(9) 0.0153(3) Uani d . 1 1
C C10 -0.07591(11) 0.22525(14) 0.14608(9) 0.0158(3) Uani d . 1 1
C C11 -0.10312(12) 0.21984(15) 0.21603(9) 0.0203(3) Uani d . 1 1
H H11 -0.0635 0.2605 0.2612 0.024 Uiso calc R 1 1
C C12 -0.18786(13) 0.15528(16) 0.21964(10) 0.0234(3) Uani d . 1 1
H H12 -0.2057 0.1517 0.2674 0.028 Uiso calc R 1 1
C C13 -0.24673(12) 0.09582(16) 0.15388(10) 0.0239(3) Uani d . 1 1
H H13 -0.3035 0.0497 0.1570 0.029 Uiso calc R 1 1
C C14 -0.22209(12) 0.10418(15) 0.08346(10) 0.0213(3) Uani d . 1 1
H H14 -0.2633 0.0659 0.0379 0.026 Uiso calc R 1 1
C C15 -0.13720(12) 0.16852(15) 0.07977(9) 0.0177(3) Uani d . 1 1
H H15 -0.1207 0.1739 0.0316 0.021 Uiso calc R 1 1
O O1 -0.06993(8) 0.41209(10) 0.03689(6) 0.0185(2) Uani d . 1 1
O O2 0.09775(8) 0.41647(11) 0.07169(7) 0.0204(2) Uani d . 1 1
H H2O 0.0845(15) 0.471(2) 0.0373(12) 0.024 Uiso d . 1 1
Br Br1 0.230078(13) 0.370757(16) 0.360313(9) 0.02454(6) Uani d . 1 1
C C16 0.88556(12) 0.19354(15) 0.43750(9) 0.0194(3) Uani d . 1 1
C C17 0.94766(12) 0.10532(16) 0.41971(10) 0.0234(3) Uani d . 1 1
H H17 1.0158 0.1236 0.4240 0.028 Uiso calc R 1 1
C C18 0.90912(13) -0.00957(16) 0.39570(10) 0.0249(4) Uani d . 1 1
H H18 0.9510 -0.0708 0.3835 0.030 Uiso calc R 1 1
C C19 0.80940(13) -0.03570(15) 0.38943(10) 0.0227(3) Uani d . 1 1
H H19 0.7834 -0.1151 0.3739 0.027 Uiso calc R 1 1
C C20 0.74767(12) 0.05462(15) 0.40597(9) 0.0204(3) Uani d . 1 1
H H20 0.6791 0.0364 0.4003 0.025 Uiso calc R 1 1
C C21 0.78410(11) 0.17179(15) 0.43077(9) 0.0173(3) Uani d . 1 1
C C22 0.72086(12) 0.26361(14) 0.45511(9) 0.0179(3) Uani d . 1 1
H H22 0.7525 0.3113 0.4998 0.021 Uiso calc R 1 1
C C23 0.62358(12) 0.28762(14) 0.42138(9) 0.0169(3) Uani d . 1 1
C C24 0.57101(12) 0.37778(14) 0.45901(9) 0.0172(3) Uani d . 1 1
C C25 0.56263(12) 0.23498(14) 0.34604(9) 0.0173(3) Uani d . 1 1
C C26 0.59428(12) 0.24671(15) 0.27832(9) 0.0203(3) Uani d . 1 1
H H26 0.6540 0.2906 0.2801 0.024 Uiso calc R 1 1
C C27 0.53886(13) 0.19457(16) 0.20854(10) 0.0234(3) Uani d . 1 1
H H27 0.5611 0.2024 0.1629 0.028 Uiso calc R 1 1
C C28 0.45100(14) 0.13098(15) 0.20517(10) 0.0249(4) Uani d . 1 1
H H28 0.4137 0.0945 0.1575 0.030 Uiso calc R 1 1
C C29 0.41787(13) 0.12096(15) 0.27187(10) 0.0239(3) Uani d . 1 1
H H29 0.3577 0.0779 0.2698 0.029 Uiso calc R 1 1
C C30 0.47260(12) 0.17383(15) 0.34140(10) 0.0201(3) Uani d . 1 1
H H30 0.4487 0.1685 0.3864 0.024 Uiso calc R 1 1
O O3 0.48613(8) 0.41328(11) 0.42624(6) 0.0207(2) Uani d . 1 1
O O4 0.62187(9) 0.41561(11) 0.52942(6) 0.0207(2) Uani d . 1 1
H H4O 0.5877(16) 0.467(2) 0.5428(12) 0.025 Uiso d . 1 1
Br Br2 0.942911(13) 0.350346(17) 0.471076(12) 0.03017(6) Uani d . 1 1

loop_
_atom_site_aniso_label
_atom_site_aniso_U_11
_atom_site_aniso_U_22
_atom_site_aniso_U_33
_atom_site_aniso_U_12
_atom_site_aniso_U_13
_atom_site_aniso_U_23
C1 0.0130(7) 0.0176(7) 0.0209(7) -0.0002(6) 0.0049(6) 0.0010(6)
C2 0.0144(7) 0.0290(9) 0.0184(7) 0.0024(6) 0.0034(6) 0.0036(6)
C3 0.0168(7) 0.0269(9) 0.0254(8) 0.0037(6) 0.0071(6) 0.0107(7)
C4 0.0187(8) 0.0179(8) 0.0308(9) 0.0006(6) 0.0075(7) 0.0030(6)
C5 0.0175(7) 0.0228(8) 0.0207(8) 0.0006(6) 0.0039(6) 0.0007(6)
C6 0.0131(7) 0.0200(8) 0.0181(7) 0.0014(6) 0.0041(6) 0.0013(6)
C7 0.0180(7) 0.0179(8) 0.0176(7) -0.0003(6) 0.0055(6) -0.0008(6)
C8 0.0171(7) 0.0156(7) 0.0152(7) 0.0002(6) 0.0061(6) 0.0000(5)
C9 0.0156(7) 0.0164(7) 0.0147(7) -0.0006(6) 0.0056(6) -0.0020(5)
C10 0.0147(7) 0.0160(7) 0.0174(7) 0.0027(6) 0.0057(6) 0.0029(6)
C11 0.0192(8) 0.0246(8) 0.0171(7) 0.0031(6) 0.0053(6) 0.0023(6)
C12 0.0214(8) 0.0298(9) 0.0224(8) 0.0042(7) 0.0117(7) 0.0068(7)
C13 0.0184(8) 0.0239(9) 0.0320(9) -0.0010(6) 0.0112(7) 0.0063(7)
C14 0.0188(8) 0.0202(8) 0.0247(8) -0.0009(6) 0.0057(6) -0.0010(6)
C15 0.0184(7) 0.0180(7) 0.0179(7) 0.0013(6) 0.0070(6) 0.0008(6)
O1 0.0147(5) 0.0218(6) 0.0185(5) 0.0001(4) 0.0036(4) 0.0037(4)
O2 0.0143(5) 0.0249(6) 0.0224(6) 0.0001(4) 0.0058(4) 0.0086(5)
Br1 0.02498(9) 0.02182(9) 0.02174(9) -0.00288(6) -0.00199(6) -0.00055(6)
C16 0.0192(7) 0.0187(8) 0.0193(7) -0.0005(6) 0.0040(6) 0.0007(6)
C17 0.0173(8) 0.0286(9) 0.0248(8) 0.0035(7) 0.0069(6) 0.0019(7)
C18 0.0243(9) 0.0246(9) 0.0276(9) 0.0090(7) 0.0100(7) 0.0008(7)
C19 0.0270(8) 0.0168(8) 0.0261(8) 0.0010(6) 0.0103(7) -0.0001(6)
C20 0.0197(8) 0.0213(8) 0.0219(8) -0.0003(6) 0.0085(6) 0.0026(6)
C21 0.0174(7) 0.0204(8) 0.0146(7) 0.0019(6) 0.0051(6) 0.0028(6)
C22 0.0188(7) 0.0182(8) 0.0177(7) -0.0008(6) 0.0070(6) 0.0002(6)
C23 0.0187(7) 0.0158(7) 0.0186(7) -0.0005(6) 0.0091(6) 0.0011(6)
C24 0.0181(7) 0.0171(7) 0.0180(7) -0.0016(6) 0.0079(6) 0.0015(6)
C25 0.0184(7) 0.0150(7) 0.0192(7) 0.0030(6) 0.0063(6) -0.0001(6)
C26 0.0200(8) 0.0202(8) 0.0222(8) 0.0016(6) 0.0085(6) 0.0007(6)
C27 0.0274(9) 0.0240(9) 0.0205(8) 0.0034(7) 0.0097(7) -0.0004(6)
C28 0.0294(9) 0.0211(8) 0.0224(8) 0.0012(7) 0.0044(7) -0.0052(6)
C29 0.0227(8) 0.0196(8) 0.0297(9) -0.0033(6) 0.0077(7) -0.0029(7)
C30 0.0219(8) 0.0180(8) 0.0228(8) 0.0005(6) 0.0099(6) -0.0003(6)
O3 0.0174(5) 0.0240(6) 0.0207(5) 0.0026(5) 0.0052(4) -0.0035(5)
O4 0.0193(6) 0.0233(6) 0.0195(5) 0.0049(5) 0.0054(4) -0.0045(5)
Br2 0.02001(9) 0.02494(10) 0.04386(12) -0.00432(6) 0.00599(8) -0.00679(7)

loop_
_atom_type_symbol
_atom_type_description
_atom_type_scat_dispersion_real
_atom_type_scat_dispersion_imag
_atom_type_scat_source
C C 0.0033 0.0016 'International Tables Vol C Tables 4.2.6.8 and 6.1.1.4'
H H 0.0000 0.0000 'International Tables Vol C Tables 4.2.6.8 and 6.1.1.4'
Br Br -0.2901 2.4595 'International Tables Vol C Tables 4.2.6.8 and 6.1.1.4'
O O 0.0106 0.0060 'International Tables Vol C Tables 4.2.6.8 and 6.1.1.4'

loop_
_geom_angle_atom_site_label_1
_geom_angle_atom_site_label_2
_geom_angle_atom_site_label_3
_geom_angle
C2 C1 C6 122.28(15)
C2 C1 Br1 118.35(12)
C6 C1 Br1 119.36(12)
C1 C2 C3 118.96(15)
C1 C2 H2 120.5
C3 C2 H2 120.5
C4 C3 C2 120.28(15)
C4 C3 H3 119.9
C2 C3 H3 119.9
C5 C4 C3 119.91(16)
C5 C4 H4 120.0
C3 C4 H4 120.0
C4 C5 C6 121.33(15)
C4 C5 H5 119.3
C6 C5 H5 119.3
C5 C6 C1 117.21(14)
C5 C6 C7 120.64(14)
C1 C6 C7 122.06(14)
C8 C7 C6 125.82(14)
C8 C7 H7 117.1
C6 C7 H7 117.1
C7 C8 C9 118.81(14)
C7 C8 C10 124.62(14)
C9 C8 C10 116.54(13)
O1 C9 O2 122.81(14)
O1 C9 C8 122.37(13)
O2 C9 C8 114.82(13)
C15 C10 C11 118.89(14)
C15 C10 C8 120.92(13)
C11 C10 C8 120.17(14)
C12 C11 C10 120.26(15)
C12 C11 H11 119.9
C10 C11 H11 119.9
C11 C12 C13 120.41(15)
C11 C12 H12 119.8
C13 C12 H12 119.8
C12 C13 C14 119.68(15)
C12 C13 H13 120.2
C14 C13 H13 120.2
C15 C14 C13 119.96(16)
C15 C14 H14 120.0
C13 C14 H14 120.0
C14 C15 C10 120.74(14)
C14 C15 H15 119.6
C10 C15 H15 119.6
C9 O2 H2O 106.5(14)
C17 C16 C21 122.53(15)
C17 C16 Br2 117.43(12)
C21 C16 Br2 120.03(12)
C18 C17 C16 119.17(15)
C18 C17 H17 120.4
C16 C17 H17 120.4
C17 C18 C19 120.21(15)
C17 C18 H18 119.9
C19 C18 H18 119.9
C18 C19 C20 119.86(16)
C18 C19 H19 120.1
C20 C19 H19 120.1
C19 C20 C21 121.55(15)
C19 C20 H20 119.2
C21 C20 H20 119.2
C20 C21 C16 116.66(15)
C20 C21 C22 121.33(14)
C16 C21 C22 121.80(15)
C23 C22 C21 127.45(15)
C23 C22 H22 116.3
C21 C22 H22 116.3
C22 C23 C25 125.33(14)
C22 C23 C24 118.99(14)
C25 C23 C24 115.63(13)
O3 C24 O4 122.96(14)
O3 C24 C23 121.41(14)
O4 C24 C23 115.63(13)
C30 C25 C26 118.78(14)
C30 C25 C23 120.85(13)
C26 C25 C23 120.37(14)
C27 C26 C25 120.34(15)
C27 C26 H26 119.8
C25 C26 H26 119.8
C26 C27 C28 120.33(15)
C26 C27 H27 119.8
C28 C27 H27 119.8
C27 C28 C29 119.73(16)
C27 C28 H28 120.1
C29 C28 H28 120.1
C30 C29 C28 120.04(16)
C30 C29 H29 120.0
C28 C29 H29 120.0
C29 C30 C25 120.73(15)
C29 C30 H30 119.6
C25 C30 H30 119.6
C24 O4 H4O 106.9(14)

loop_
_geom_bond_atom_site_label_1
_geom_bond_atom_site_label_2
_geom_bond_distance
C1 C2 1.388(2)
C1 C6 1.400(2)
C1 Br1 1.9002(16)
C2 C3 1.389(2)
C2 H2 0.9500
C3 C4 1.389(2)
C3 H3 0.9500
C4 C5 1.388(2)
C4 H4 0.9500
C5 C6 1.399(2)
C5 H5 0.9500
C6 C7 1.477(2)
C7 C8 1.346(2)
C7 H7 0.9500
C8 C9 1.488(2)
C8 C10 1.490(2)
C9 O1 1.2287(18)
C9 O2 1.3205(18)
C10 C15 1.395(2)
C10 C11 1.400(2)
C11 C12 1.388(2)
C11 H11 0.9500
C12 C13 1.390(3)
C12 H12 0.9500
C13 C14 1.391(2)
C13 H13 0.9500
C14 C15 1.389(2)
C14 H14 0.9500
C15 H15 0.9500
O2 H2O 0.84(2)
C16 C17 1.386(2)
C16 C21 1.401(2)
C16 Br2 1.9111(16)
C17 C18 1.383(3)
C17 H17 0.9500
C18 C19 1.388(2)
C18 H18 0.9500
C19 C20 1.390(2)
C19 H19 0.9500
C20 C21 1.400(2)
C20 H20 0.9500
C21 C22 1.474(2)
C22 C23 1.344(2)
C22 H22 0.9500
C23 C25 1.489(2)
C23 C24 1.490(2)
C24 O3 1.2247(19)
C24 O4 1.3236(19)
C25 C30 1.399(2)
C25 C26 1.399(2)
C26 C27 1.390(2)
C26 H26 0.9500
C27 C28 1.390(2)
C27 H27 0.9500
C28 C29 1.392(2)
C28 H28 0.9500
C29 C30 1.387(2)
C29 H29 0.9500
C30 H30 0.9500
O4 H4O 0.81(2)

loop_
_geom_hbond_atom_site_label_D
_geom_hbond_atom_site_label_H
_geom_hbond_atom_site_label_A
_geom_hbond_site_symmetry_A
_geom_hbond_distance_DH
_geom_hbond_distance_HA
_geom_hbond_distance_DA
_geom_hbond_angle_DHA
O2 H2O O1 3_565 0.84(2) 1.80(2) 2.6402(16) 174(2)
O4 H4O O3 3_666 0.81(2) 1.84(2) 2.6478(16) 178(2)
C5 H5 O3 2_545 0.95 2.42 3.323(2) 158
C20 H20 O1 2_545 0.95 2.52 3.3072(19) 141

loop_
_geom_torsion_atom_site_label_1
_geom_torsion_atom_site_label_2
_geom_torsion_atom_site_label_3
_geom_torsion_atom_site_label_4
_geom_torsion
C6 C1 C2 C3 1.3(2)
Br1 C1 C2 C3 -179.76(12)
C1 C2 C3 C4 0.2(2)
C2 C3 C4 C5 -1.5(2)
C3 C4 C5 C6 1.3(2)
C4 C5 C6 C1 0.2(2)
C4 C5 C6 C7 176.79(14)
C2 C1 C6 C5 -1.5(2)
Br1 C1 C6 C5 179.60(11)
C2 C1 C6 C7 -178.07(14)
Br1 C1 C6 C7 3.0(2)
C5 C6 C7 C8 48.0(2)
C1 C6 C7 C8 -135.58(17)
C6 C7 C8 C9 -174.75(14)
C6 C7 C8 C10 7.3(2)
C7 C8 C9 O1 -168.38(15)
C10 C8 C9 O1 9.7(2)
C7 C8 C9 O2 11.9(2)
C10 C8 C9 O2 -169.98(13)
C7 C8 C10 C15 -131.17(17)
C9 C8 C10 C15 50.8(2)
C7 C8 C10 C11 47.0(2)
C9 C8 C10 C11 -131.04(15)
C15 C10 C11 C12 2.3(2)
C8 C10 C11 C12 -175.92(15)
C10 C11 C12 C13 -0.3(3)
C11 C12 C13 C14 -1.9(3)
C12 C13 C14 C15 2.0(3)
C13 C14 C15 C10 0.0(2)
C11 C10 C15 C14 -2.1(2)
C8 C10 C15 C14 176.04(14)
C21 C16 C17 C18 -1.2(3)
Br2 C16 C17 C18 179.57(13)
C16 C17 C18 C19 0.1(3)
C17 C18 C19 C20 1.2(3)
C18 C19 C20 C21 -1.5(2)
C19 C20 C21 C16 0.4(2)
C19 C20 C21 C22 -174.34(15)
C17 C16 C21 C20 0.9(2)
Br2 C16 C21 C20 -179.89(11)
C17 C16 C21 C22 175.67(15)
Br2 C16 C21 C22 -5.1(2)
C20 C21 C22 C23 -41.2(2)
C16 C21 C22 C23 144.30(17)
C21 C22 C23 C25 -7.6(3)
C21 C22 C23 C24 175.15(14)
C22 C23 C24 O3 171.51(15)
C25 C23 C24 O3 -6.0(2)
C22 C23 C24 O4 -8.7(2)
C25 C23 C24 O4 173.74(13)
C22 C23 C25 C30 125.69(17)
C24 C23 C25 C30 -57.0(2)
C22 C23 C25 C26 -54.8(2)
C24 C23 C25 C26 122.57(16)
C30 C25 C26 C27 -2.3(2)
C23 C25 C26 C27 178.17(15)
C25 C26 C27 C28 0.5(2)
C26 C27 C28 C29 0.8(3)
C27 C28 C29 C30 -0.3(3)
C28 C29 C30 C25 -1.6(3)
C26 C25 C30 C29 2.9(2)
C23 C25 C30 C29 -177.60(15)
